data_4116615
loop_
_publ_author_name
'Kee-Chan Kim'
'Michael T. Pope'
'Gennaro J. Gama'
'Michael H. Dickman'

_publ_section_title
;
 Slow Proton Exchange in Aqueous Solution. Consequences of Protonation and
 Hydration within the Central Cavity of Preyssler Anion Derivatives,
 [|M(H2O)|@P5W30O110]n-
;
_journal_name_full 'Journal of the American Chemical Society'
_journal_page_first 11164
_journal_page_last 11170
_journal_paper_doi 10.1021/ja992105b
_journal_volume 121
_journal_year 1999
_chemical_formula_sum 'H112 N14 Na O138.5 P5 W30'
_chemical_formula_weight 8218.38
_chemical_name_systematic
; 
 ? 
;
_space_group_IT_number 2
_symmetry_cell_setting triclinic
_symmetry_space_group_name_Hall '-P 1'
_symmetry_space_group_name_H-M 'P -1'
_atom_sites_solution_hydrogens geom
_atom_sites_solution_primary direct
_atom_sites_solution_secondary difmap
_audit_creation_method SHELXL-97
_cell_angle_alpha 97.351(11)
_cell_angle_beta 98.298(8)
_cell_angle_gamma 112.133(18)
_cell_formula_units_Z 2
_cell_length_a 17.464(4)
_cell_length_b 17.766(3)
_cell_length_c 23.510(3)
_cell_measurement_reflns_used 8192
_cell_measurement_temperature 173(2)
_cell_measurement_theta_max 28.37
_cell_measurement_theta_min 1.26
_cell_volume 6552(2)
_computing_cell_refinement 'SAINT (Siemens, 1996)'
_computing_data_collection 'SMART (Siemens, 1996)'
_computing_data_reduction 'SAINT (Siemens, 1996)'
_computing_molecular_graphics 'Bruker SHELXTL'
_computing_publication_material 'Bruker SHELXTL'
_computing_structure_refinement 'SHELXL-97 (Sheldrick, 1997)'
_computing_structure_solution 'SHELXS-97 (Sheldrick, 1990)'
_diffrn_ambient_temperature 173(2)
_diffrn_measured_fraction_theta_full 0.940
_diffrn_measured_fraction_theta_max 0.940
_diffrn_measurement_device_type 'CCD area detector'
_diffrn_measurement_method '\w scans'
_diffrn_radiation_monochromator graphite
_diffrn_radiation_source 'normal-focus sealed tube'
_diffrn_radiation_type MoK\a
_diffrn_radiation_wavelength 0.71073
_diffrn_reflns_av_R_equivalents 0.0646
_diffrn_reflns_av_sigmaI/netI 0.0890
_diffrn_reflns_limit_h_max 22
_diffrn_reflns_limit_h_min -22
_diffrn_reflns_limit_k_max 23
_diffrn_reflns_limit_k_min -23
_diffrn_reflns_limit_l_max 30
_diffrn_reflns_limit_l_min -30
_diffrn_reflns_number 72178
_diffrn_reflns_theta_full 28.37
_diffrn_reflns_theta_max 28.37
_diffrn_reflns_theta_min 1.26
_diffrn_standards_decay_% none
_exptl_absorpt_coefficient_mu 26.403
_exptl_absorpt_correction_T_max 0.065672
_exptl_absorpt_correction_T_min 0.021294
_exptl_absorpt_correction_type multi-scan
_exptl_absorpt_process_details 'empirical (Blessing, 1995)'
_exptl_crystal_colour Colorless
_exptl_crystal_density_diffrn 4.165
_exptl_crystal_description Block
_exptl_crystal_F_000 7248
_exptl_crystal_size_max 0.22
_exptl_crystal_size_mid 0.14
_exptl_crystal_size_min 0.14
_refine_diff_density_max 4.449
_refine_diff_density_min -3.146
_refine_diff_density_rms 0.585
_refine_ls_extinction_method none
_refine_ls_goodness_of_fit_ref 1.097
_refine_ls_hydrogen_treatment mixed
_refine_ls_matrix_type full
_refine_ls_number_parameters 947
_refine_ls_number_reflns 30834
_refine_ls_number_restraints 0
_refine_ls_restrained_S_all 1.097
_refine_ls_R_factor_all 0.0851
_refine_ls_R_factor_gt 0.0564
_refine_ls_shift/su_max 0.001
_refine_ls_shift/su_mean 0.000
_refine_ls_structure_factor_coef Fsqd
_refine_ls_weighting_details 'calc w=1/[\s^2^(Fo^2^)+(0.0470P)^2^+43.5000P] where P=(Fo^2^+2Fc^2^)/3'
_refine_ls_weighting_scheme calc
_refine_ls_wR_factor_gt 0.1214
_refine_ls_wR_factor_ref 0.1346
_reflns_number_gt 23100
_reflns_number_total 30834
_reflns_threshold_expression >2sigma(I)
_cod_data_source_file ja992105b_s5.cif
_cod_data_source_block nap5
_cod_original_formula_sum 'H112 N14 Na O138.50 P5 W30'
_cod_database_code 4116615

loop_
_symmetry_equiv_pos_as_xyz
'x, y, z'
'-x, -y, -z'

loop_
_atom_site_label
_atom_site_type_symbol
_atom_site_fract_x
_atom_site_fract_y
_atom_site_fract_z
_atom_site_U_iso_or_equiv
_atom_site_adp_type
_atom_site_occupancy
_atom_site_symmetry_multiplicity
_atom_site_calc_flag
_atom_site_refinement_flags
W1 W 0.66020(4) -0.02459(4) 0.33532(3) 0.01546(14) Uani 1 1 d .
W2 W 0.44927(4) -0.02758(4) 0.35458(3) 0.01585(14) Uani 1 1 d .
W3 W 0.32738(4) 0.11060(4) 0.36126(3) 0.01473(14) Uani 1 1 d .
W4 W 0.33147(4) 0.32160(4) 0.35349(3) 0.01405(14) Uani 1 1 d .
W5 W 0.47309(4) 0.53483(4) 0.33368(3) 0.01420(14) Uani 1 1 d .
W6 W 0.68569(4) 0.66952(4) 0.31093(3) 0.01448(14) Uani 1 1 d .
W7 W 0.89666(4) 0.66590(4) 0.29127(3) 0.01508(14) Uani 1 1 d .
W8 W 1.02565(4) 0.53803(4) 0.28345(3) 0.01594(14) Uani 1 1 d .
W9 W 1.01197(4) 0.32090(4) 0.29192(3) 0.01512(14) Uani 1 1 d .
W10 W 0.87836(4) 0.10719(4) 0.31193(3) 0.01584(14) Uani 1 1 d .
W11 W 0.56745(4) -0.09205(4) 0.19374(3) 0.01515(14) Uani 1 1 d .
W12 W 0.36396(4) -0.07420(4) 0.21217(3) 0.01500(14) Uani 1 1 d .
W13 W 0.24679(4) 0.06682(4) 0.21794(3) 0.01399(14) Uani 1 1 d .
W14 W 0.27137(4) 0.28416(4) 0.20820(3) 0.01315(13) Uani 1 1 d .
W15 W 0.41578(4) 0.49635(4) 0.18842(3) 0.01314(13) Uani 1 1 d .
W16 W 0.63504(4) 0.61241(4) 0.16530(3) 0.01298(13) Uani 1 1 d .
W17 W 0.84405(4) 0.60413(4) 0.14620(3) 0.01407(14) Uani 1 1 d .
W18 W 0.95332(4) 0.45812(4) 0.14116(3) 0.01472(14) Uani 1 1 d .
W19 W 0.93689(4) 0.24088(4) 0.15028(3) 0.01469(14) Uani 1 1 d .
W20 W 0.78691(4) 0.03489(4) 0.17035(3) 0.01545(14) Uani 1 1 d .
W21 W 0.63979(4) 0.16168(4) 0.41056(3) 0.01473(14) Uani 1 1 d .
W22 W 0.52412(4) 0.30050(4) 0.41690(3) 0.01460(14) Uani 1 1 d .
W23 W 0.66700(4) 0.50848(4) 0.39673(3) 0.01477(14) Uani 1 1 d .
W24 W 0.87269(4) 0.50097(4) 0.37805(3) 0.01590(14) Uani 1 1 d .
W25 W 0.85486(4) 0.28745(4) 0.38721(3) 0.01506(14) Uani 1 1 d .
W26 W 0.49739(4) 0.04387(4) 0.11701(3) 0.01335(13) Uani 1 1 d .
W27 W 0.37696(4) 0.17764(4) 0.12272(3) 0.01294(13) Uani 1 1 d .
W28 W 0.51389(4) 0.38721(4) 0.10326(3) 0.01265(13) Uani 1 1 d .
W29 W 0.72229(4) 0.38446(4) 0.08477(3) 0.01279(13) Uani 1 1 d .
W30 W 0.71091(4) 0.17173(4) 0.09353(3) 0.01312(13) Uani 1 1 d .
P1 P 0.5618(3) 0.0838(3) 0.26542(18) 0.0131(8) Uani 1 1 d .
P2 P 0.4334(3) 0.2348(3) 0.27150(18) 0.0115(8) Uani 1 1 d .
P3 P 0.5867(3) 0.4634(3) 0.25009(18) 0.0115(8) Uani 1 1 d .
P4 P 0.8126(3) 0.4572(3) 0.22921(19) 0.0140(8) Uani 1 1 d .
P5 P 0.7962(3) 0.2226(3) 0.23915(18) 0.0113(8) Uani 1 1 d .
Na1 Na 0.6721(10) 0.3208(9) 0.3187(7) 0.020(3) Uani 0.50 1 d P
Na2 Na 0.6059(10) 0.2668(11) 0.1861(9) 0.030(4) Uani 0.50 1 d P
O1NA O 0.620(2) 0.2777(19) 0.2171(14) 0.026(8) Uiso 0.50 1 d P
O2NA O 0.6565(19) 0.3075(18) 0.2894(14) 0.024(7) Uiso 0.50 1 d P
O1P1 O 0.6070(7) 0.1564(7) 0.3158(5) 0.017(2) Uiso 1 1 d .
O2P1 O 0.6116(7) 0.0267(7) 0.2633(5) 0.014(2) Uiso 1 1 d .
O3P1 O 0.4731(8) 0.0311(7) 0.2755(5) 0.018(3) Uiso 1 1 d .
O4P1 O 0.5530(7) 0.1123(7) 0.2080(5) 0.015(2) Uiso 1 1 d .
O1P2 O 0.5116(7) 0.2721(7) 0.3210(5) 0.014(2) Uiso 1 1 d .
O2P2 O 0.3737(7) 0.1480(7) 0.2799(5) 0.012(2) Uiso 1 1 d .
O3P2 O 0.3833(7) 0.2912(7) 0.2740(5) 0.014(2) Uiso 1 1 d .
O4P2 O 0.4560(7) 0.2250(7) 0.2125(5) 0.012(2) Uiso 1 1 d .
O1P3 O 0.6270(7) 0.4441(7) 0.3042(5) 0.012(2) Uiso 1 1 d .
O2P3 O 0.5012(7) 0.4681(7) 0.2584(5) 0.013(2) Uiso 1 1 d .
O3P3 O 0.6443(7) 0.5504(7) 0.2414(5) 0.011(2) Uiso 1 1 d .
O4P3 O 0.5720(7) 0.3996(7) 0.1957(5) 0.016(2) Uiso 1 1 d .
O1P4 O 0.7977(7) 0.4401(7) 0.2892(5) 0.014(2) Uiso 1 1 d .
O2P4 O 0.8202(7) 0.5463(7) 0.2253(5) 0.013(2) Uiso 1 1 d .
O3P4 O 0.8986(7) 0.4545(7) 0.2207(5) 0.012(2) Uiso 1 1 d .
O4P4 O 0.7423(8) 0.3940(8) 0.1807(5) 0.020(3) Uiso 1 1 d .
O1P5 O 0.7835(8) 0.2613(7) 0.2977(5) 0.017(2) Uiso 1 1 d .
O2P5 O 0.8851(7) 0.2730(7) 0.2295(5) 0.014(2) Uiso 1 1 d .
O3P5 O 0.7915(7) 0.1341(7) 0.2422(5) 0.014(2) Uiso 1 1 d .
O4P5 O 0.7303(7) 0.2186(7) 0.1882(5) 0.015(2) Uiso 1 1 d .
O1A O 0.6754(8) -0.0812(7) 0.3863(5) 0.019(3) Uiso 1 1 d .
O1B O 0.5347(8) -0.0572(7) 0.3432(5) 0.018(3) Uiso 1 1 d .
O1C O 0.6124(8) -0.1140(8) 0.2667(5) 0.021(3) Uiso 1 1 d .
O1D O 0.6718(8) 0.0738(8) 0.3843(5) 0.021(3) Uiso 1 1 d .
O2A O 0.4137(8) -0.0786(8) 0.4095(5) 0.022(3) Uiso 1 1 d .
O2B O 0.3673(7) 0.0306(7) 0.3540(5) 0.017(2) Uiso 1 1 d .
O2C O 0.3674(7) -0.1034(7) 0.2887(5) 0.016(2) Uiso 1 1 d .
O2D O 0.5259(7) 0.0772(7) 0.3974(5) 0.016(2) Uiso 1 1 d .
O3A O 0.2735(8) 0.0850(7) 0.4162(5) 0.019(3) Uiso 1 1 d .
O3B O 0.2968(8) 0.2101(7) 0.3561(5) 0.018(3) Uiso 1 1 d .
O3C O 0.2315(7) 0.0561(7) 0.2952(5) 0.014(2) Uiso 1 1 d .
O3D O 0.4315(8) 0.1940(7) 0.4016(5) 0.017(2) Uiso 1 1 d .
O4A O 0.2861(8) 0.3537(8) 0.4066(5) 0.020(3) Uiso 1 1 d .
O4B O 0.3893(7) 0.4385(7) 0.3382(5) 0.011(2) Uiso 1 1 d .
O4C O 0.2490(7) 0.3068(7) 0.2848(5) 0.016(2) Uiso 1 1 d .
O4D O 0.4401(7) 0.3439(7) 0.3964(5) 0.016(2) Uiso 1 1 d .
O5A O 0.4554(8) 0.6042(8) 0.3830(5) 0.021(3) Uiso 1 1 d .
O5B O 0.5743(8) 0.6289(7) 0.3170(5) 0.018(3) Uiso 1 1 d .
O5C O 0.4109(7) 0.5488(7) 0.2628(5) 0.016(2) Uiso 1 1 d .
O5D O 0.5575(8) 0.5158(7) 0.3801(5) 0.017(2) Uiso 1 1 d .
O6A O 0.7255(8) 0.7669(8) 0.3534(5) 0.022(3) Uiso 1 1 d .
O6B O 0.8009(8) 0.6817(7) 0.2940(5) 0.017(2) Uiso 1 1 d .
O6C O 0.6664(8) 0.6968(7) 0.2350(5) 0.017(2) Uiso 1 1 d .
O6D O 0.7091(7) 0.6059(7) 0.3636(5) 0.016(2) Uiso 1 1 d .
O7A O 0.9704(8) 0.7605(8) 0.3297(5) 0.024(3) Uiso 1 1 d .
O7B O 0.9874(8) 0.6198(7) 0.2816(5) 0.017(2) Uiso 1 1 d .
O7C O 0.9070(8) 0.6918(7) 0.2144(5) 0.018(3) Uiso 1 1 d .
O7D O 0.8819(8) 0.5993(7) 0.3480(5) 0.017(2) Uiso 1 1 d .
O8A O 1.1274(9) 0.5890(8) 0.3223(6) 0.026(3) Uiso 1 1 d .
O8B O 1.0334(8) 0.4248(7) 0.2813(5) 0.018(2) Uiso 1 1 d .
O8C O 1.0451(8) 0.5279(7) 0.2059(5) 0.018(3) Uiso 1 1 d .
O8D O 0.9661(8) 0.5044(8) 0.3452(5) 0.020(3) Uiso 1 1 d .
O9A O 1.1077(8) 0.3362(8) 0.3336(5) 0.023(3) Uiso 1 1 d .
O9B O 0.9630(8) 0.1961(7) 0.2977(5) 0.019(3) Uiso 1 1 d .
O9C O 1.0289(7) 0.2812(7) 0.2170(5) 0.016(2) Uiso 1 1 d .
O9D O 0.9499(8) 0.3254(7) 0.3499(5) 0.017(2) Uiso 1 1 d .
O10A O 0.9363(8) 0.0682(8) 0.3557(5) 0.021(3) Uiso 1 1 d .
O10B O 0.7637(8) 0.0207(8) 0.3188(5) 0.021(3) Uiso 1 1 d .
O10C O 0.8614(8) 0.0340(7) 0.2389(5) 0.018(3) Uiso 1 1 d .
O10D O 0.8519(7) 0.1769(7) 0.3652(5) 0.016(2) Uiso 1 1 d .
O11A O 0.5518(8) -0.1805(8) 0.1472(5) 0.022(3) Uiso 1 1 d .
O11B O 0.4619(7) -0.1119(7) 0.2072(5) 0.016(2) Uiso 1 1 d .
O11D O 0.5552(7) -0.0238(7) 0.1403(5) 0.013(2) Uiso 1 1 d .
O12A O 0.2888(8) -0.1674(7) 0.1735(5) 0.019(3) Uiso 1 1 d .
O12B O 0.2992(7) -0.0159(7) 0.2229(5) 0.013(2) Uiso 1 1 d .
O12D O 0.4073(7) -0.0214(7) 0.1519(5) 0.015(2) Uiso 1 1 d .
O13A O 0.1502(8) -0.0039(8) 0.1791(5) 0.020(3) Uiso 1 1 d .
O13B O 0.2311(7) 0.1630(7) 0.2196(5) 0.016(2) Uiso 1 1 d .
O13D O 0.3087(7) 0.0927(7) 0.1577(5) 0.014(2) Uiso 1 1 d .
O14A O 0.1760(8) 0.2669(7) 0.1665(5) 0.019(3) Uiso 1 1 d .
O14B O 0.3290(7) 0.3915(7) 0.2064(5) 0.016(2) Uiso 1 1 d .
O14D O 0.3209(7) 0.2426(7) 0.1524(5) 0.015(2) Uiso 1 1 d .
O15A O 0.3404(7) 0.5147(7) 0.1428(5) 0.014(2) Uiso 1 1 d .
O15B O 0.5137(7) 0.5775(7) 0.1804(5) 0.015(2) Uiso 1 1 d .
O15D O 0.4356(7) 0.4173(7) 0.1370(5) 0.017(2) Uiso 1 1 d .
O16A O 0.6168(7) 0.6689(7) 0.1157(5) 0.015(2) Uiso 1 1 d .
O16B O 0.7417(8) 0.6275(7) 0.1616(5) 0.017(2) Uiso 1 1 d .
O16D O 0.5859(7) 0.5045(7) 0.1188(5) 0.012(2) Uiso 1 1 d .
O17A O 0.8620(8) 0.6650(8) 0.0936(5) 0.023(3) Uiso 1 1 d .
O17B O 0.9255(8) 0.5629(7) 0.1449(5) 0.017(2) Uiso 1 1 d .
O17D O 0.7602(7) 0.5024(7) 0.1031(5) 0.013(2) Uiso 1 1 d .
O18A O 1.0047(8) 0.4838(7) 0.0853(5) 0.019(3) Uiso 1 1 d .
O18B O 0.9667(7) 0.3637(7) 0.1503(5) 0.014(2) Uiso 1 1 d .
O18D O 0.8414(7) 0.4041(7) 0.1004(5) 0.013(2) Uiso 1 1 d .
O19A O 0.9903(8) 0.2315(8) 0.0957(5) 0.020(3) Uiso 1 1 d .
O19B O 0.8928(8) 0.1357(7) 0.1616(5) 0.017(2) Uiso 1 1 d .
O19D O 0.8314(8) 0.2307(7) 0.1082(5) 0.018(3) Uiso 1 1 d .
O20A O 0.8075(8) -0.0312(7) 0.1196(5) 0.020(3) Uiso 1 1 d .
O20B O 0.6926(7) -0.0380(7) 0.1874(5) 0.015(2) Uiso 1 1 d .
O20D O 0.7315(7) 0.0827(7) 0.1222(5) 0.013(2) Uiso 1 1 d .
O21A O 0.6655(8) 0.1652(8) 0.4845(5) 0.020(3) Uiso 1 1 d .
O21E O 0.5968(7) 0.2456(7) 0.4157(5) 0.015(2) Uiso 1 1 d .
O22A O 0.5326(8) 0.3216(8) 0.4909(5) 0.020(3) Uiso 1 1 d .
O22E O 0.6092(8) 0.3997(7) 0.4099(5) 0.017(2) Uiso 1 1 d .
O23A O 0.6967(8) 0.5602(8) 0.4672(5) 0.024(3) Uiso 1 1 d .
O23E O 0.7653(8) 0.4919(7) 0.3931(5) 0.018(3) Uiso 1 1 d .
O24A O 0.9302(9) 0.5513(8) 0.4468(6) 0.027(3) Uiso 1 1 d .
O24E O 0.8468(8) 0.3914(7) 0.3884(5) 0.019(3) Uiso 1 1 d .
O25A O 0.9133(8) 0.3092(8) 0.4568(5) 0.024(3) Uiso 1 1 d .
O25E O 0.7467(8) 0.2409(7) 0.4036(5) 0.018(2) Uiso 1 1 d .
O26A O 0.4513(8) -0.0112(7) 0.0466(5) 0.018(3) Uiso 1 1 d .
O26E O 0.4492(8) 0.1236(7) 0.1142(5) 0.018(2) Uiso 1 1 d .
O27A O 0.3139(8) 0.1397(7) 0.0543(5) 0.019(3) Uiso 1 1 d .
O27E O 0.4590(7) 0.2760(7) 0.1070(5) 0.016(2) Uiso 1 1 d .
O28A O 0.4719(8) 0.3800(8) 0.0306(5) 0.021(3) Uiso 1 1 d .
O28E O 0.6127(8) 0.3674(7) 0.0909(5) 0.017(2) Uiso 1 1 d .
O29A O 0.7094(7) 0.3745(7) 0.0100(5) 0.015(2) Uiso 1 1 d .
O29E O 0.6980(7) 0.2699(7) 0.0866(5) 0.014(2) Uiso 1 1 d .
O30A O 0.7011(8) 0.1327(7) 0.0213(5) 0.019(3) Uiso 1 1 d .
O30E O 0.5990(7) 0.1198(7) 0.1009(5) 0.012(2) Uiso 1 1 d .
O1W O 1.0718(7) 0.8010(7) 0.0837(5) 0.012(2) Uiso 1 1 d .
O2W O 0.8380(11) 0.2850(11) -0.0131(7) 0.050(4) Uiso 1 1 d .
O3W O 0.5291(9) 0.2193(8) -0.0072(6) 0.028(3) Uiso 1 1 d .
O4W O 0.4455(10) 0.6413(9) 0.0700(6) 0.036(3) Uiso 1 1 d .
O5W O 0.3717(9) 0.4729(9) -0.0030(6) 0.031(3) Uiso 1 1 d .
O6W O 0.7795(11) 0.8503(11) 0.2338(7) 0.050(4) Uiso 1 1 d .
O7W O 0.3929(9) 0.0733(8) -0.0354(6) 0.027(3) Uiso 1 1 d .
O8W O 0.3655(9) 0.6959(9) 0.1519(6) 0.034(3) Uiso 1 1 d .
O9W O 0.4656(11) 0.1067(11) 0.5088(7) 0.047(4) Uiso 1 1 d .
O10W O 1.0274(14) 0.8473(14) 0.2146(9) 0.075(6) Uiso 1 1 d .
O11W O 0.6827(12) 0.7998(11) 0.0544(8) 0.054(5) Uiso 1 1 d .
O12W O 1.1568(15) 0.4249(14) 0.1669(10) 0.081(7) Uiso 1 1 d .
O13W O 0.4812(11) 0.7326(10) 0.2704(7) 0.044(4) Uiso 1 1 d .
O14W O 1.1020(16) 0.1520(15) 0.2973(10) 0.088(7) Uiso 1 1 d .
O15W O 1.1074(14) 0.6951(14) 0.1757(9) 0.075(6) Uiso 1 1 d .
O16W O 0.8336(13) 0.8149(12) 0.1290(9) 0.065(5) Uiso 1 1 d .
O17W O 0.3242(15) 0.6634(14) 0.3072(10) 0.078(6) Uiso 1 1 d .
O18W O 0.8415(12) 0.0970(12) 0.4666(8) 0.061(5) Uiso 1 1 d .
O19W O 1.0871(14) 0.4881(14) 0.4403(9) 0.075(6) Uiso 1 1 d .
O20W O 0.6520(10) 0.2039(10) -0.0694(7) 0.042(4) Uiso 1 1 d .
O21W O 1.1266(15) 0.5488(15) 0.0234(10) 0.085(7) Uiso 1 1 d .
O22W O 0.7748(13) 0.0610(12) -0.0601(8) 0.061(5) Uiso 1 1 d .
O23W O 0.8626(16) 0.7240(15) 0.4481(11) 0.089(7) Uiso 1 1 d .
O24W O 0.2218(17) 0.7510(17) 0.2782(12) 0.104(8) Uiso 1 1 d .
O25W O 0.7412(15) 0.7171(14) -0.0352(10) 0.079(6) Uiso 1 1 d .
O26W O 0.2383(17) 0.4865(16) 0.3088(11) 0.100(8) Uiso 1 1 d .
O27W O 0.7097(15) 0.0414(15) 0.5269(10) 0.086(7) Uiso 1 1 d .
O28W O 1.2193(17) 0.4459(17) 0.0361(11) 0.102(8) Uiso 1 1 d .
O29W O 0.5000 0.5000 0.5000 0.069(8) Uiso 1 2 d S
O30W O 0.5922(15) 0.7722(14) 0.4371(10) 0.083(7) Uiso 1 1 d .
O31W O 0.7270(16) 0.7435(16) 0.4975(11) 0.094(8) Uiso 1 1 d .
O32W O 1.2000(18) 0.5930(17) 0.1540(12) 0.105(8) Uiso 1 1 d .
O33W O 1.097(2) 0.280(2) 0.0190(14) 0.138(11) Uiso 1 1 d .
O34W O 0.911(2) 0.8942(19) 0.3330(13) 0.119(10) Uiso 1 1 d .
O35W O 0.842(2) 0.934(2) 0.4353(13) 0.126(10) Uiso 1 1 d .
O36W O 1.236(2) 0.622(2) 0.4825(15) 0.139(11) Uiso 1 1 d .
O37W O 1.150(2) 0.8924(19) 0.3127(13) 0.123(10) Uiso 1 1 d .
O38W O 0.324(2) 0.5328(19) 0.4380(13) 0.123(10) Uiso 1 1 d .
O39W O 0.962(3) 0.907(3) 0.0812(19) 0.189(16) Uiso 1 1 d .
O40W O 0.878(3) -0.002(2) 0.0140(17) 0.176(15) Uiso 1 1 d .
O41W O 0.044(2) 0.092(2) 0.1255(16) 0.161(14) Uiso 1 1 d .
O42W O 0.178(3) 0.786(2) 0.3895(17) 0.168(14) Uiso 1 1 d .

loop_
_atom_site_aniso_label
_atom_site_aniso_U_11
_atom_site_aniso_U_22
_atom_site_aniso_U_33
_atom_site_aniso_U_23
_atom_site_aniso_U_13
_atom_site_aniso_U_12
W1 0.0137(3) 0.0157(3) 0.0179(3) 0.0055(3) 0.0025(3) 0.0064(3)
W2 0.0131(3) 0.0164(3) 0.0182(3) 0.0060(3) 0.0041(3) 0.0050(3)
W3 0.0132(3) 0.0151(3) 0.0148(3) 0.0041(3) 0.0037(3) 0.0040(3)
W4 0.0131(3) 0.0155(3) 0.0128(3) 0.0017(3) 0.0033(3) 0.0052(3)
W5 0.0141(3) 0.0150(3) 0.0126(3) 0.0008(3) 0.0030(3) 0.0054(3)
W6 0.0138(3) 0.0133(3) 0.0137(3) 0.0003(3) 0.0019(3) 0.0036(3)
W7 0.0120(3) 0.0131(3) 0.0161(3) 0.0003(3) 0.0006(3) 0.0023(3)
W8 0.0098(3) 0.0159(3) 0.0184(3) 0.0022(3) -0.0002(3) 0.0026(3)
W9 0.0091(3) 0.0177(3) 0.0168(3) 0.0030(3) 0.0003(3) 0.0045(3)
W10 0.0117(3) 0.0176(3) 0.0183(3) 0.0053(3) 0.0011(3) 0.0063(3)
W11 0.0132(3) 0.0130(3) 0.0185(3) 0.0021(3) 0.0027(3) 0.0049(3)
W12 0.0111(3) 0.0135(3) 0.0180(3) 0.0016(3) 0.0028(3) 0.0029(3)
W13 0.0100(3) 0.0146(3) 0.0150(3) 0.0021(3) 0.0016(3) 0.0031(3)
W14 0.0097(3) 0.0147(3) 0.0142(3) 0.0020(3) 0.0016(3) 0.0046(3)
W15 0.0116(3) 0.0146(3) 0.0129(3) 0.0026(3) 0.0019(3) 0.0052(3)
W16 0.0114(3) 0.0134(3) 0.0129(3) 0.0025(2) 0.0016(3) 0.0041(3)
W17 0.0121(3) 0.0139(3) 0.0153(3) 0.0036(3) 0.0026(3) 0.0041(3)
W18 0.0101(3) 0.0159(3) 0.0173(3) 0.0030(3) 0.0029(3) 0.0043(3)
W19 0.0103(3) 0.0163(3) 0.0164(3) 0.0022(3) 0.0021(3) 0.0048(3)
W20 0.0134(3) 0.0136(3) 0.0189(3) 0.0022(3) 0.0028(3) 0.0056(3)
W21 0.0136(3) 0.0173(3) 0.0124(3) 0.0038(3) 0.0014(3) 0.0054(3)
W22 0.0147(3) 0.0161(3) 0.0115(3) 0.0021(3) 0.0020(3) 0.0051(3)
W23 0.0153(3) 0.0157(3) 0.0106(3) 0.0006(3) 0.0007(3) 0.0047(3)
W24 0.0133(3) 0.0165(3) 0.0128(3) 0.0002(3) -0.0018(3) 0.0030(3)
W25 0.0117(3) 0.0185(4) 0.0128(3) 0.0030(3) -0.0003(3) 0.0048(3)
W26 0.0108(3) 0.0139(3) 0.0125(3) -0.0002(2) 0.0004(3) 0.0034(3)
W27 0.0104(3) 0.0140(3) 0.0118(3) 0.0003(2) 0.0000(2) 0.0036(3)
W28 0.0111(3) 0.0146(3) 0.0108(3) 0.0012(2) 0.0010(2) 0.0044(3)
W29 0.0108(3) 0.0148(3) 0.0114(3) 0.0017(2) 0.0012(2) 0.0044(3)
W30 0.0107(3) 0.0140(3) 0.0125(3) 0.0005(2) 0.0007(3) 0.0038(3)
P1 0.014(2) 0.015(2) 0.012(2) 0.0019(16) 0.0023(17) 0.0074(18)
P2 0.008(2) 0.014(2) 0.0095(19) 0.0006(16) 0.0005(16) 0.0027(17)
P3 0.009(2) 0.010(2) 0.012(2) 0.0010(16) 0.0021(16) 0.0018(17)
P4 0.009(2) 0.013(2) 0.019(2) 0.0029(17) 0.0033(17) 0.0022(18)
P5 0.0037(19) 0.011(2) 0.014(2) -0.0011(16) -0.0029(16) 0.0003(16)
Na1 0.024(8) 0.028(8) 0.008(7) 0.003(6) -0.005(6) 0.014(7)
Na2 0.018(9) 0.036(10) 0.047(12) 0.011(9) 0.009(8) 0.021(8)

loop_
_atom_type_symbol
_atom_type_description
_atom_type_scat_dispersion_real
_atom_type_scat_dispersion_imag
_atom_type_scat_source
O O 0.0106 0.0060 'International Tables Vol C Tables 4.2.6.8 and 6.1.1.4'
Na Na 0.0362 0.0249 'International Tables Vol C Tables 4.2.6.8 and 6.1.1.4'
P P 0.1023 0.0942 'International Tables Vol C Tables 4.2.6.8 and 6.1.1.4'
W W -0.8490 6.8722 'International Tables Vol C Tables 4.2.6.8 and 6.1.1.4'
N N 0.0061 0.0033 'International Tables Vol C Tables 4.2.6.8 and 6.1.1.4'
H H 0.0000 0.0000 'International Tables Vol C Tables 4.2.6.8 and 6.1.1.4'

loop_
_geom_angle_atom_site_label_1
_geom_angle_atom_site_label_2
_geom_angle_atom_site_label_3
_geom_angle
O1A W1 O10B 102.3(6)
O1A W1 O1D 101.1(5)
O10B W1 O1D 94.1(5)
O1A W1 O1C 98.2(5)
O10B W1 O1C 96.0(5)
O1D W1 O1C 155.8(5)
O1A W1 O1B 91.0(5)
O10B W1 O1B 166.4(5)
O1D W1 O1B 80.6(5)
O1C W1 O1B 84.6(5)
O1A W1 O2P1 167.2(5)
O10B W1 O2P1 88.5(5)
O1D W1 O2P1 84.6(5)
O1C W1 O2P1 73.7(5)
O1B W1 O2P1 78.5(4)
O2A W2 O1B 102.1(5)
O2A W2 O2D 102.0(5)
O1B W2 O2D 91.1(5)
O2A W2 O2C 99.1(6)
O1B W2 O2C 96.9(5)
O2D W2 O2C 155.2(5)
O2A W2 O2B 93.5(5)
O1B W2 O2B 163.9(5)
O2D W2 O2B 81.7(5)
O2C W2 O2B 84.4(5)
O2A W2 O3P1 170.6(5)
O1B W2 O3P1 84.5(5)
O2D W2 O3P1 84.4(5)
O2C W2 O3P1 73.2(5)
O2B W2 O3P1 80.5(4)
O3A W3 O2B 100.0(5)
O3A W3 O3D 103.0(5)
O2B W3 O3D 94.4(5)
O3A W3 O3C 97.8(5)
O2B W3 O3C 95.8(5)
O3D W3 O3C 154.8(5)
O3A W3 O3B 92.3(5)
O2B W3 O3B 167.6(5)
O3D W3 O3B 82.0(5)
O3C W3 O3B 83.1(5)
O3A W3 O2P2 167.8(5)
O2B W3 O2P2 88.8(4)
O3D W3 O2P2 84.5(4)
O3C W3 O2P2 72.8(4)
O3B W3 O2P2 79.0(4)
O4A W4 O3B 101.0(5)
O4A W4 O4D 102.0(5)
O3B W4 O4D 90.7(5)
O4A W4 O4C 99.7(5)
O3B W4 O4C 96.1(5)
O4D W4 O4C 155.6(5)
O4A W4 O4B 93.1(5)
O3B W4 O4B 165.6(5)
O4D W4 O4B 83.4(5)
O4C W4 O4B 84.4(5)
O4A W4 O3P2 170.6(5)
O3B W4 O3P2 85.6(4)
O4D W4 O3P2 84.5(4)
O4C W4 O3P2 72.8(4)
O4B W4 O3P2 80.7(4)
O5A W5 O4B 100.4(5)
O5A W5 O5D 101.7(5)
O4B W5 O5D 94.2(5)
O5A W5 O5C 97.2(5)
O4B W5 O5C 94.5(5)
O5D W5 O5C 157.4(5)
O5A W5 O5B 91.1(5)
O4B W5 O5B 168.5(5)
O5D W5 O5B 83.1(5)
O5C W5 O5B 84.3(5)
O5A W5 O2P3 167.0(5)
O4B W5 O2P3 89.5(4)
O5D W5 O2P3 85.8(4)
O5C W5 O2P3 73.4(4)
O5B W5 O2P3 79.1(4)
O6A W6 O5B 102.4(6)
O6A W6 O6D 102.9(5)
O5B W6 O6D 90.8(5)
O6A W6 O6C 99.2(5)
O5B W6 O6C 95.7(5)
O6D W6 O6C 155.0(5)
O6A W6 O6B 93.0(5)
O5B W6 O6B 164.3(5)
O6D W6 O6B 82.8(5)
O6C W6 O6B 84.6(5)
O6A W6 O3P3 169.6(5)
O5B W6 O3P3 84.7(5)
O6D W6 O3P3 84.5(4)
O6C W6 O3P3 72.2(4)
O6B W6 O3P3 80.5(4)
O7A W7 O6B 100.1(6)
O7A W7 O7D 103.3(6)
O6B W7 O7D 94.2(5)
O7A W7 O7C 95.5(5)
O6B W7 O7C 96.5(5)
O7D W7 O7C 156.4(5)
O7A W7 O7B 92.7(5)
O6B W7 O7B 166.9(5)
O7D W7 O7B 80.0(5)
O7C W7 O7B 85.0(5)
O7A W7 O2P4 166.3(5)
O6B W7 O2P4 89.3(5)
O7D W7 O2P4 85.7(5)
O7C W7 O2P4 73.4(4)
O7B W7 O2P4 78.7(4)
O8A W8 O7B 103.4(6)
O8A W8 O8C 100.0(6)
O7B W8 O8C 97.9(5)
O8A W8 O8D 101.2(6)
O7B W8 O8D 89.3(5)
O8C W8 O8D 155.3(5)
O8A W8 O8B 91.5(6)
O7B W8 O8B 163.9(5)
O8C W8 O8B 85.1(5)
O8D W8 O8B 81.9(5)
O8A W8 O3P4 169.1(5)
O7B W8 O3P4 85.4(5)
O8C W8 O3P4 72.0(5)
O8D W8 O3P4 85.1(5)
O8B W8 O3P4 80.6(4)
O9A W9 O8B 100.0(6)
O9A W9 O9D 101.2(5)
O8B W9 O9D 94.9(5)
O9A W9 O9C 98.3(5)
O8B W9 O9C 96.0(5)
O9D W9 O9C 155.6(5)
O9A W9 O9B 90.9(5)
O8B W9 O9B 168.9(5)
O9D W9 O9B 80.7(5)
O9C W9 O9B 84.5(5)
O9A W9 O2P5 167.4(5)
O8B W9 O2P5 90.7(5)
O9D W9 O2P5 84.3(5)
O9C W9 O2P5 73.8(4)
O9B W9 O2P5 78.8(4)
O10A W10 O9B 100.4(6)
O10A W10 O10D 104.3(5)
O9B W10 O10D 90.8(5)
O10A W10 O10C 97.5(5)
O9B W10 O10C 96.1(5)
O10D W10 O10C 155.6(5)
O10A W10 O10B 93.9(5)
O9B W10 O10B 165.4(5)
O10D W10 O10B 82.8(5)
O10C W10 O10B 84.8(5)
O10A W10 O3P5 168.9(5)
O9B W10 O3P5 85.5(5)
O10D W10 O3P5 85.0(4)
O10C W10 O3P5 72.4(4)
O10B W10 O3P5 80.9(4)
O11A W11 O11B 102.7(6)
O11A W11 O11D 101.5(5)
O11B W11 O11D 90.8(5)
O11A W11 O1C 100.0(5)
O11B W11 O1C 96.8(5)
O11D W11 O1C 155.0(5)
O11A W11 O20B 91.8(5)
O11B W11 O20B 165.0(5)
O11D W11 O20B 82.2(5)
O1C W11 O20B 84.5(5)
O11A W11 O2P1 169.6(5)
O11B W11 O2P1 85.8(5)
O11D W11 O2P1 84.3(4)
O1C W11 O2P1 72.6(5)
O20B W11 O2P1 80.4(4)
O12A W12 O12B 100.8(5)
O12A W12 O12D 102.2(5)
O12B W12 O12D 94.0(5)
O12A W12 O2C 97.0(5)
O12B W12 O2C 95.3(5)
O12D W12 O2C 156.7(5)
O12A W12 O11B 93.1(5)
O12B W12 O11B 165.8(5)
O12D W12 O11B 80.1(5)
O2C W12 O11B 85.8(4)
O12A W12 O3P1 167.0(5)
O12B W12 O3P1 88.2(5)
O12D W12 O3P1 86.4(5)
O2C W12 O3P1 72.6(5)
O11B W12 O3P1 78.6(4)
O13A W13 O13B 100.8(5)
O13A W13 O3C 99.6(5)
O13B W13 O3C 95.8(5)
O13A W13 O13D 102.1(5)
O13B W13 O13D 89.5(5)
O3C W13 O13D 156.3(5)
O13A W13 O12B 95.2(5)
O13B W13 O12B 163.4(5)
O3C W13 O12B 85.8(4)
O13D W13 O12B 82.7(4)
O13A W13 O2P2 171.2(5)
O13B W13 O2P2 85.1(5)
O3C W13 O2P2 73.2(4)
O13D W13 O2P2 84.4(4)
O12B W13 O2P2 79.5(4)
O14A W14 O14B 100.1(5)
O14A W14 O14D 101.3(5)
O14B W14 O14D 95.2(5)
O14A W14 O4C 99.3(5)
O14B W14 O4C 94.6(5)
O14D W14 O4C 155.2(5)
O14A W14 O13B 92.6(5)
O14B W14 O13B 167.2(5)
O14D W14 O13B 80.7(5)
O4C W14 O13B 84.8(5)
O14A W14 O3P2 169.0(5)
O14B W14 O3P2 88.6(5)
O14D W14 O3P2 84.4(4)
O4C W14 O3P2 73.1(4)
O13B W14 O3P2 79.0(4)
O15A W15 O15B 101.6(5)
O15A W15 O15D 101.9(5)
O15B W15 O15D 89.8(5)
O15A W15 O5C 100.7(5)
O15B W15 O5C 97.0(5)
O15D W15 O5C 154.6(5)
O15A W15 O14B 93.7(5)
O15B W15 O14B 163.9(5)
O15D W15 O14B 82.3(5)
O5C W15 O14B 84.7(5)
O15A W15 O2P3 171.1(4)
O15B W15 O2P3 85.2(4)
O15D W15 O2P3 83.6(4)
O5C W15 O2P3 72.7(4)
O14B W15 O2P3 80.0(4)
O16A W16 O16B 100.1(5)
O16A W16 O16D 101.2(5)
O16B W16 O16D 94.8(5)
O16A W16 O6C 97.5(5)
O16B W16 O6C 95.0(5)
O16D W16 O6C 157.0(5)
O16A W16 O15B 91.8(5)
O16B W16 O15B 168.0(5)
O16D W16 O15B 81.2(5)
O6C W16 O15B 85.0(5)
O16A W16 O3P3 167.8(5)
O16B W16 O3P3 89.2(4)
O16D W16 O3P3 85.8(4)
O6C W16 O3P3 73.7(4)
O15B W16 O3P3 79.3(4)
O17A W17 O17B 102.0(5)
O17A W17 O17D 102.7(5)
O17B W17 O17D 91.0(5)
O17A W17 O7C 97.5(5)
O17B W17 O7C 95.3(5)
O17D W17 O7C 157.1(5)
O17A W17 O16B 93.2(5)
O17B W17 O16B 164.6(5)
O17D W17 O16B 83.1(5)
O7C W17 O16B 85.1(5)
O17A W17 O2P4 169.0(5)
O17B W17 O2P4 85.5(4)
O17D W17 O2P4 85.1(4)
O7C W17 O2P4 73.6(4)
O16B W17 O2P4 79.9(4)
O18A W18 O18B 100.9(5)
O18A W18 O18D 101.3(5)
O18B W18 O18D 94.9(5)
O18A W18 O8C 98.0(5)
O18B W18 O8C 94.7(5)
O18D W18 O8C 156.3(5)
O18A W18 O17B 90.7(5)
O18B W18 O17B 168.4(5)
O18D W18 O17B 83.1(5)
O8C W18 O17B 83.2(5)
O18A W18 O3P4 167.5(5)
O18B W18 O3P4 89.2(4)
O18D W18 O3P4 85.0(4)
O8C W18 O3P4 73.6(5)
O17B W18 O3P4 79.3(4)
O19A W19 O19B 101.5(5)
O19A W19 O19D 102.9(5)
O19B W19 O19D 92.1(5)
O19A W19 O9C 99.6(5)
O19B W19 O9C 95.9(5)
O19D W19 O9C 154.1(5)
O19A W19 O18B 92.6(5)
O19B W19 O18B 165.6(5)
O19D W19 O18B 81.9(5)
O9C W19 O18B 84.4(5)
O19A W19 O2P5 170.6(5)
O19B W19 O2P5 85.5(5)
O19D W19 O2P5 82.9(4)
O9C W19 O2P5 73.2(4)
O18B W19 O2P5 80.8(4)
O20A W20 O20B 100.0(5)
O20A W20 O20D 102.2(5)
O20B W20 O20D 95.9(5)
O20A W20 O10C 98.3(5)
O20B W20 O10C 94.5(5)
O20D W20 O10C 155.0(5)
O20A W20 O19B 90.7(5)
O20B W20 O19B 169.2(5)
O20D W20 O19B 81.5(5)
O10C W20 O19B 84.1(5)
O20A W20 O3P5 167.4(5)
O20B W20 O3P5 90.2(5)
O20D W20 O3P5 83.9(4)
O10C W20 O3P5 73.4(4)
O19B W20 O3P5 79.2(4)
O21A W21 O21E 97.4(5)
O21A W21 O1D 97.3(5)
O21E W21 O1D 165.2(5)
O21A W21 O25E 97.1(5)
O21E W21 O25E 90.2(5)
O1D W21 O25E 89.9(5)
O21A W21 O2D 96.3(5)
O21E W21 O2D 90.1(5)
O1D W21 O2D 86.4(5)
O25E W21 O2D 166.4(5)
O21A W21 O1P1 179.6(5)
O21E W21 O1P1 83.0(4)
O1D W21 O1P1 82.3(5)
O25E W21 O1P1 82.9(5)
O2D W21 O1P1 83.6(5)
O21A W21 Na1 134.2(5)
O21E W21 Na1 54.0(4)
O1D W21 Na1 115.2(4)
O25E W21 Na1 54.2(4)
O2D W21 Na1 116.1(4)
O1P1 W21 Na1 46.2(4)
O22A W22 O21E 98.1(5)
O22A W22 O22E 98.4(5)
O21E W22 O22E 91.7(5)
O22A W22 O3D 96.8(5)
O21E W22 O3D 88.1(5)
O22E W22 O3D 164.6(5)
O22A W22 O4D 96.5(5)
O21E W22 O4D 164.9(5)
O22E W22 O4D 90.1(5)
O3D W22 O4D 86.3(5)
O22A W22 O1P2 179.3(6)
O21E W22 O1P2 82.1(4)
O22E W22 O1P2 82.2(5)
O3D W22 O1P2 82.5(4)
O4D W22 O1P2 83.3(4)
O22A W22 Na1 135.6(5)
O21E W22 Na1 55.1(4)
O22E W22 Na1 54.1(4)
O3D W22 Na1 114.6(4)
O4D W22 Na1 115.3(4)
O1P2 W22 Na1 45.0(4)
O23A W23 O23E 97.1(6)
O23A W23 O22E 98.4(5)
O23E W23 O22E 92.5(5)
O23A W23 O6D 95.3(5)
O23E W23 O6D 90.4(5)
O22E W23 O6D 165.5(5)
O23A W23 O5D 96.6(5)
O23E W23 O5D 166.1(5)
O22E W23 O5D 87.8(5)
O6D W23 O5D 86.0(5)
O23A W23 O1P3 178.2(5)
O23E W23 O1P3 84.1(5)
O22E W23 O1P3 82.8(4)
O6D W23 O1P3 83.3(4)
O5D W23 O1P3 82.1(4)
O23A W23 Na1 135.7(5)
O23E W23 Na1 55.7(4)
O22E W23 Na1 54.8(4)
O6D W23 Na1 116.6(4)
O5D W23 Na1 114.4(4)
O1P3 W23 Na1 46.1(4)
O24A W24 O24E 98.4(6)
O24A W24 O8D 95.7(6)
O24E W24 O8D 92.2(5)
O24A W24 O23E 96.8(6)
O24E W24 O23E 89.6(5)
O8D W24 O23E 167.0(5)
O24A W24 O7D 96.1(6)
O24E W24 O7D 165.5(5)
O8D W24 O7D 86.9(5)
O23E W24 O7D 88.1(5)
O24A W24 O1P4 177.9(5)
O24E W24 O1P4 83.5(5)
O8D W24 O1P4 85.0(5)
O23E W24 O1P4 82.4(5)
O7D W24 O1P4 82.0(5)
O24A W24 Na1 134.8(5)
O24E W24 Na1 53.1(4)
O8D W24 Na1 117.1(5)
O23E W24 Na1 54.8(4)
O7D W24 Na1 114.8(4)
O1P4 W24 Na1 46.0(4)
O25A W25 O25E 98.6(6)
O25A W25 O24E 97.7(6)
O25E W25 O24E 90.9(5)
O25A W25 O9D 95.9(6)
O25E W25 O9D 165.3(5)
O24E W25 O9D 89.2(5)
O25A W25 O10D 96.4(5)
O25E W25 O10D 89.8(5)
O24E W25 O10D 165.7(5)
O9D W25 O10D 86.5(5)
O25A W25 O1P5 178.4(5)
O25E W25 O1P5 83.0(5)
O24E W25 O1P5 82.2(5)
O9D W25 O1P5 82.5(5)
O10D W25 O1P5 83.7(5)
O25A W25 Na1 135.9(5)
O25E W25 Na1 55.4(4)
O24E W25 Na1 53.7(5)
O9D W25 Na1 114.0(4)
O10D W25 Na1 116.2(4)
O1P5 W25 Na1 45.1(4)
O26A W26 O26E 97.0(5)
O26A W26 O30E 97.7(5)
O26E W26 O30E 90.4(5)
O26A W26 O11D 97.3(5)
O26E W26 O11D 165.6(5)
O30E W26 O11D 89.8(5)
O26A W26 O12D 95.4(5)
O26E W26 O12D 89.6(5)
O30E W26 O12D 166.8(5)
O11D W26 O12D 87.0(5)
O26A W26 O4P1 178.3(5)
O26E W26 O4P1 82.8(5)
O30E W26 O4P1 83.9(4)
O11D W26 O4P1 82.9(4)
O12D W26 O4P1 82.9(5)
O26A W26 Na2 135.0(5)
O26E W26 Na2 54.4(4)
O30E W26 Na2 54.7(4)
O11D W26 Na2 115.1(4)
O12D W26 Na2 115.6(4)
O4P1 W26 Na2 46.0(4)
O27A W27 O26E 98.2(5)
O27A W27 O13D 95.5(5)
O26E W27 O13D 90.9(5)
O27A W27 O14D 97.3(5)
O26E W27 O14D 164.5(5)
O13D W27 O14D 86.7(5)
O27A W27 O27E 98.3(5)
O26E W27 O27E 90.0(5)
O13D W27 O27E 166.0(5)
O14D W27 O27E 88.7(5)
O27A W27 O4P2 178.5(5)
O26E W27 O4P2 82.4(5)
O13D W27 O4P2 83.1(4)
O14D W27 O4P2 82.2(4)
O27E W27 O4P2 83.1(4)
O27A W27 Na2 136.6(5)
O26E W27 Na2 54.6(5)
O13D W27 Na2 115.7(4)
O14D W27 Na2 113.1(5)
O27E W27 Na2 54.5(4)
O4P2 W27 Na2 44.7(4)
O28A W28 O27E 98.0(5)
O28A W28 O15D 98.2(5)
O27E W28 O15D 92.9(5)
O28A W28 O16D 96.3(5)
O27E W28 O16D 165.6(5)
O15D W28 O16D 86.9(5)
O28A W28 O28E 97.3(5)
O27E W28 O28E 89.4(5)
O15D W28 O28E 163.9(5)
O16D W28 O28E 87.0(5)
O28A W28 O4P3 177.9(5)
O27E W28 O4P3 83.7(5)
O15D W28 O4P3 83.0(5)
O16D W28 O4P3 82.1(4)
O28E W28 O4P3 81.4(4)
O28A W28 Na2 135.7(5)
O27E W28 Na2 54.1(5)
O15D W28 Na2 115.0(4)
O16D W28 Na2 113.2(4)
O28E W28 Na2 54.6(4)
O4P3 W28 Na2 44.6(4)
O29A W29 O28E 98.5(5)
O29A W29 O17D 96.9(5)
O28E W29 O17D 92.7(5)
O29A W29 O29E 96.7(5)
O28E W29 O29E 90.4(5)
O17D W29 O29E 165.5(5)
O29A W29 O18D 96.6(5)
O28E W29 O18D 165.0(5)
O17D W29 O18D 86.1(5)
O29E W29 O18D 87.3(5)
O29A W29 O4P4 177.5(5)
O28E W29 O4P4 83.4(5)
O17D W29 O4P4 84.7(4)
O29E W29 O4P4 81.6(4)
O18D W29 O4P4 81.6(4)
O29A W29 Na2 135.5(5)
O28E W29 Na2 54.7(4)
O17D W29 Na2 116.9(4)
O29E W29 Na2 54.6(4)
O18D W29 Na2 112.9(4)
O4P4 W29 Na2 44.6(5)
O30A W30 O29E 99.7(5)
O30A W30 O30E 99.9(5)
O29E W30 O30E 91.4(5)
O30A W30 O19D 94.8(5)
O29E W30 O19D 89.9(5)
O30E W30 O19D 164.8(5)
O30A W30 O20D 95.1(5)
O29E W30 O20D 165.0(5)
O30E W30 O20D 88.0(5)
O19D W30 O20D 86.8(5)
O30A W30 O4P5 176.0(5)
O29E W30 O4P5 83.5(4)
O30E W30 O4P5 82.3(4)
O19D W30 O4P5 82.8(5)
O20D W30 O4P5 81.6(4)
O30A W30 Na2 139.3(5)
O29E W30 Na2 55.0(4)
O30E W30 Na2 55.4(4)
O19D W30 Na2 114.2(4)
O20D W30 Na2 113.5(4)
O4P5 W30 Na2 44.7(4)
O1P1 P1 O4P1 111.1(7)
O1P1 P1 O3P1 109.5(7)
O4P1 P1 O3P1 109.7(7)
O1P1 P1 O2P1 109.4(7)
O4P1 P1 O2P1 110.0(6)
O3P1 P1 O2P1 107.0(6)
O4P2 P2 O1P2 111.7(6)
O4P2 P2 O3P2 110.2(6)
O1P2 P2 O3P2 109.2(6)
O4P2 P2 O2P2 108.5(6)
O1P2 P2 O2P2 110.0(6)
O3P2 P2 O2P2 107.2(6)
O1P3 P3 O4P3 111.7(6)
O1P3 P3 O3P3 109.7(6)
O4P3 P3 O3P3 109.0(6)
O1P3 P3 O2P3 109.8(6)
O4P3 P3 O2P3 110.1(6)
O3P3 P3 O2P3 106.4(6)
O4P4 P4 O1P4 111.2(7)
O4P4 P4 O2P4 110.5(7)
O1P4 P4 O2P4 109.6(6)
O4P4 P4 O3P4 109.0(7)
O1P4 P4 O3P4 109.9(6)
O2P4 P4 O3P4 106.5(6)
O4P5 P5 O2P5 109.7(6)
O4P5 P5 O1P5 111.1(7)
O2P5 P5 O1P5 110.3(7)
O4P5 P5 O3P5 110.1(7)
O2P5 P5 O3P5 106.5(6)
O1P5 P5 O3P5 109.1(6)
O2NA Na1 O1NA 1(3)
O2NA Na1 O1P2 82(3)
O1NA Na1 O1P2 82.9(9)
O2NA Na1 O1P5 84(3)
O1NA Na1 O1P5 83.8(9)
O1P2 Na1 O1P5 140.9(7)
O2NA Na1 O1P3 84(3)
O1NA Na1 O1P3 83.6(9)
O1P2 Na1 O1P3 71.7(5)
O1P5 Na1 O1P3 142.5(7)
O2NA Na1 O1P4 85(3)
O1NA Na1 O1P4 84.1(9)
O1P2 Na1 O1P4 141.6(7)
O1P5 Na1 O1P4 72.6(5)
O1P3 Na1 O1P4 71.0(5)
O2NA Na1 O1P1 81(3)
O1NA Na1 O1P1 82.7(9)
O1P2 Na1 O1P1 71.4(5)
O1P5 Na1 O1P1 70.5(5)
O1P3 Na1 O1P1 141.8(7)
O1P4 Na1 O1P1 141.9(7)
O2NA Na1 O24E 131(3)
O1NA Na1 O24E 130.8(10)
O1P2 Na1 O24E 146.3(7)
O1P5 Na1 O24E 57.4(5)
O1P3 Na1 O24E 108.2(6)
O1P4 Na1 O24E 57.7(5)
O1P1 Na1 O24E 107.8(6)
O2NA Na1 O22E 130(3)
O1NA Na1 O22E 130.2(10)
O1P2 Na1 O22E 57.3(5)
O1P5 Na1 O22E 146.0(7)
O1P3 Na1 O22E 57.8(4)
O1P4 Na1 O22E 108.0(6)
O1P1 Na1 O22E 107.8(6)
O24E Na1 O22E 93.3(6)
O2NA Na1 O23E 132(3)
O1NA Na1 O23E 130.5(10)
O1P2 Na1 O23E 108.5(6)
O1P5 Na1 O23E 108.0(6)
O1P3 Na1 O23E 57.5(4)
O1P4 Na1 O23E 56.7(4)
O1P1 Na1 O23E 146.8(7)
O24E Na1 O23E 53.3(4)
O22E Na1 O23E 54.1(4)
O2NA Na1 O21E 127(3)
O1NA Na1 O21E 128.7(10)
O1P2 Na1 O21E 56.7(4)
O1P5 Na1 O21E 107.2(6)
O1P3 Na1 O21E 108.2(6)
O1P4 Na1 O21E 147.2(7)
O1P1 Na1 O21E 56.9(4)
O24E Na1 O21E 93.7(5)
O22E Na1 O21E 53.4(4)
O23E Na1 O21E 94.3(5)
O2NA Na1 O25E 129(3)
O1NA Na1 O25E 129.6(10)
O1P2 Na1 O25E 107.5(6)
O1P5 Na1 O25E 56.7(4)
O1P3 Na1 O25E 146.8(7)
O1P4 Na1 O25E 108.7(6)
O1P1 Na1 O25E 56.9(4)
O24E Na1 O25E 53.6(4)
O22E Na1 O25E 93.0(5)
O23E Na1 O25E 93.7(5)
O21E Na1 O25E 53.4(4)
O1NA Na2 O2NA 2(3)
O1NA Na2 O4P5 84(3)
O2NA Na2 O4P5 84.3(9)
O1NA Na2 O4P4 87(3)
O2NA Na2 O4P4 85.2(10)
O4P5 Na2 O4P4 71.8(5)
O1NA Na2 O4P2 83(3)
O2NA Na2 O4P2 84.2(9)
O4P5 Na2 O4P2 141.2(8)
O4P4 Na2 O4P2 143.4(8)
O1NA Na2 O4P3 86(3)
O2NA Na2 O4P3 85.1(9)
O4P5 Na2 O4P3 142.7(8)
O4P4 Na2 O4P3 71.8(6)
O4P2 Na2 O4P3 72.5(5)
O1NA Na2 O4P1 82(3)
O2NA Na2 O4P1 83.9(9)
O4P5 Na2 O4P1 71.5(5)
O4P4 Na2 O4P1 142.5(7)
O4P2 Na2 O4P1 70.6(5)
O4P3 Na2 O4P1 142.3(7)
O1NA Na2 O27E 131(3)
O2NA Na2 O27E 131.6(9)
O4P5 Na2 O27E 144.0(8)
O4P4 Na2 O27E 107.2(7)
O4P2 Na2 O27E 57.8(4)
O4P3 Na2 O27E 57.3(5)
O4P1 Na2 O27E 106.9(7)
O1NA Na2 O29E 132(3)
O2NA Na2 O29E 131.4(10)
O4P5 Na2 O29E 57.3(4)
O4P4 Na2 O29E 56.8(5)
O4P2 Na2 O29E 144.4(9)
O4P3 Na2 O29E 107.0(7)
O4P1 Na2 O29E 107.3(6)
O27E Na2 O29E 91.2(6)
O1NA Na2 Na1 2(3)
O2NA Na2 Na1 0.6(9)
O4P5 Na2 Na1 84.4(6)
O4P4 Na2 Na1 84.7(7)
O4P2 Na2 Na1 84.5(6)
O4P3 Na2 Na1 84.7(6)
O4P1 Na2 Na1 84.5(6)
O27E Na2 Na1 131.6(6)
O29E Na2 Na1 131.0(7)
O1NA Na2 W30 121(3)
O2NA Na2 W30 120.7(9)
O4P5 Na2 W30 36.4(3)
O4P4 Na2 W30 77.1(5)
O4P2 Na2 W30 137.4(7)
O4P3 Na2 W30 137.4(7)
O4P1 Na2 W30 78.0(4)
O27E Na2 W30 107.6(6)
O29E Na2 W30 30.4(3)
Na1 Na2 W30 120.7(5)
O1NA Na2 W27 119(3)
O2NA Na2 W27 120.5(9)
O4P5 Na2 W27 137.0(7)
O4P4 Na2 W27 138.4(7)
O4P2 Na2 W27 36.3(3)
O4P3 Na2 W27 78.1(4)
O4P1 Na2 W27 76.8(5)
O27E Na2 W27 31.2(3)
O29E Na2 W27 108.1(6)
Na1 Na2 W27 120.9(6)
W30 Na2 W27 109.4(5)
Na2 O1NA O2NA 177(5)
Na2 O1NA Na1 177(4)
O2NA O1NA Na1 0.5(13)
Na2 O1NA O4P2 81(3)
O2NA O1NA O4P2 100.2(17)
Na1 O1NA O4P2 100.5(12)
Na2 O1NA O4P5 80(3)
O2NA O1NA O4P5 99.8(17)
Na1 O1NA O4P5 99.9(12)
O4P2 O1NA O4P5 139.0(13)
Na2 O1NA O4P3 79(3)
O2NA O1NA O4P3 100.0(17)
Na1 O1NA O4P3 99.7(12)
O4P2 O1NA O4P3 71.6(9)
O4P5 O1NA O4P3 138.2(13)
Na2 O1NA O4P4 78(3)
O2NA O1NA O4P4 99.8(17)
Na1 O1NA O4P4 99.3(12)
O4P2 O1NA O4P4 139.3(13)
O4P5 O1NA O4P4 70.5(8)
O4P3 O1NA O4P4 70.2(8)
Na2 O1NA O4P1 83(3)
O2NA O1NA O4P1 99.8(16)
Na1 O1NA O4P1 100.3(11)
O4P2 O1NA O4P1 70.4(9)
O4P5 O1NA O4P1 71.1(8)
O4P3 O1NA O4P1 139.6(14)
O4P4 O1NA O4P1 139.1(13)
Na1 O2NA O1NA 178(5)
Na1 O2NA Na2 177(4)
O1NA O2NA Na2 0.8(14)
Na1 O2NA O1P2 83(3)
O1NA O2NA O1P2 98.1(17)
Na2 O2NA O1P2 98.6(12)
Na1 O2NA O1P5 81(3)
O1NA O2NA O1P5 98.7(17)
Na2 O2NA O1P5 98.6(11)
O1P2 O2NA O1P5 140.3(12)
Na1 O2NA O1P3 81(3)
O1NA O2NA O1P3 97.9(16)
Na2 O2NA O1P3 97.5(11)
O1P2 O2NA O1P3 71.4(8)
O1P5 O2NA O1P3 140.3(13)
Na1 O2NA O1P1 84(3)
O1NA O2NA O1P1 97.7(17)
Na2 O2NA O1P1 98.4(11)
O1P2 O2NA O1P1 71.7(8)
O1P5 O2NA O1P1 70.6(8)
O1P3 O2NA O1P1 141.5(12)
Na1 O2NA O1P4 80(3)
O1NA O2NA O1P4 98.1(16)
Na2 O2NA O1P4 97.3(11)
O1P2 O2NA O1P4 139.9(12)
O1P5 O2NA O1P4 71.9(8)
O1P3 O2NA O1P4 70.2(8)
O1P1 O2NA O1P4 141.0(12)
P1 O1P1 W21 131.0(7)
P1 O1P1 O2NA 116.7(9)
W21 O1P1 O2NA 112.2(8)
P1 O1P1 Na1 131.2(7)
W21 O1P1 Na1 97.8(5)
O2NA O1P1 Na1 14.5(6)
P1 O2P1 W1 129.2(6)
P1 O2P1 W11 122.4(7)
W1 O2P1 W11 94.9(4)
P1 O3P1 W2 124.7(7)
P1 O3P1 W12 128.8(7)
W2 O3P1 W12 94.4(4)
P1 O4P1 W26 132.2(7)
P1 O4P1 O1NA 114.6(9)
W26 O4P1 O1NA 113.2(8)
P1 O4P1 Na2 129.8(8)
W26 O4P1 Na2 98.0(6)
O1NA O4P1 Na2 15.2(6)
P2 O1P2 W22 130.7(6)
P2 O1P2 O2NA 116.1(9)
W22 O1P2 O2NA 113.2(8)
P2 O1P2 Na1 131.0(7)
W22 O1P2 Na1 98.3(5)
O2NA O1P2 Na1 14.9(6)
P2 O2P2 W3 129.0(6)
P2 O2P2 W13 123.8(6)
W3 O2P2 W13 94.0(4)
P2 O3P2 W14 128.8(7)
P2 O3P2 W4 123.5(6)
W14 O3P2 W4 94.1(4)
P2 O4P2 W27 131.7(7)
P2 O4P2 Na2 129.3(8)
W27 O4P2 Na2 98.9(6)
P2 O4P2 O1NA 113.9(9)
W27 O4P2 O1NA 114.4(8)
Na2 O4P2 O1NA 15.5(6)
P3 O1P3 W23 131.9(6)
P3 O1P3 Na1 131.2(7)
W23 O1P3 Na1 96.9(5)
P3 O1P3 O2NA 116.5(9)
W23 O1P3 O2NA 111.6(8)
Na1 O1P3 O2NA 14.7(6)
P3 O2P3 W5 129.4(7)
P3 O2P3 W15 123.4(6)
W5 O2P3 W15 94.8(4)
P3 O3P3 W16 129.7(7)
P3 O3P3 W6 123.2(6)
W16 O3P3 W6 94.5(4)
P3 O4P3 W28 131.4(7)
P3 O4P3 Na2 129.1(8)
W28 O4P3 Na2 99.4(6)
P3 O4P3 O1NA 113.8(9)
W28 O4P3 O1NA 114.7(8)
Na2 O4P3 O1NA 15.4(6)
P4 O1P4 W24 132.0(7)
P4 O1P4 Na1 130.3(7)
W24 O1P4 Na1 97.6(5)
P4 O1P4 O2NA 115.8(9)
W24 O1P4 O2NA 112.1(8)
Na1 O1P4 O2NA 14.5(6)
P4 O2P4 W17 124.5(6)
P4 O2P4 W7 128.6(6)
W17 O2P4 W7 94.8(4)
P4 O3P4 W18 129.7(6)
P4 O3P4 W8 122.9(6)
W18 O3P4 W8 94.4(4)
P4 O4P4 W29 130.2(7)
P4 O4P4 Na2 130.5(8)
W29 O4P4 Na2 99.3(7)
P4 O4P4 O1NA 115.1(9)
W29 O4P4 O1NA 114.7(9)
Na2 O4P4 O1NA 15.3(6)
P5 O1P5 W25 131.1(7)
P5 O1P5 Na1 130.2(7)
W25 O1P5 Na1 98.7(5)
P5 O1P5 O2NA 115.4(9)
W25 O1P5 O2NA 113.5(8)
Na1 O1P5 O2NA 14.8(6)
P5 O2P5 W9 129.7(6)
P5 O2P5 W19 124.4(6)
W9 O2P5 W19 93.5(4)
P5 O3P5 W20 129.3(6)
P5 O3P5 W10 123.5(7)
W20 O3P5 W10 94.4(4)
P5 O4P5 W30 130.6(7)
P5 O4P5 Na2 130.5(8)
W30 O4P5 Na2 99.0(6)
P5 O4P5 O1NA 114.9(9)
W30 O4P5 O1NA 114.5(8)
Na2 O4P5 O1NA 15.5(6)
W2 O1B W1 150.0(7)
W11 O1C W1 118.7(6)
W1 O1D W21 155.5(8)
W3 O2B W2 161.4(7)
W2 O2C W12 119.7(6)
W2 O2D W21 145.4(6)
W4 O3B W3 148.7(7)
W13 O3C W3 119.9(6)
W3 O3D W22 155.6(7)
W5 O4B W4 159.6(6)
W4 O4C W14 119.9(6)
W4 O4D W22 146.3(7)
W6 O5B W5 148.3(6)
W15 O5C W5 119.1(6)
W5 O5D W23 153.3(6)
W7 O6B W6 161.9(7)
W6 O6C W16 119.6(6)
W6 O6D W23 147.4(7)
W8 O7B W7 151.1(7)
W7 O7C W17 118.1(6)
W7 O7D W24 154.8(7)
W9 O8B W8 161.0(7)
W8 O8C W18 119.9(6)
W24 O8D W8 145.1(7)
W10 O9B W9 149.3(7)
W19 O9C W9 119.3(6)
W9 O9D W25 155.8(7)
W1 O10B W10 161.1(7)
W20 O10C W10 119.7(6)
W10 O10D W25 145.4(6)
W11 O11B W12 150.2(6)
W11 O11D W26 145.3(6)
W12 O12B W13 162.7(6)
W12 O12D W26 153.7(7)
W13 O13B W14 150.4(6)
W13 O13D W27 146.6(6)
W14 O14B W15 160.8(7)
W14 O14D W27 155.5(6)
W15 O15B W16 149.5(6)
W28 O15D W15 148.0(7)
W16 O16B W17 161.3(7)
W16 O16D W28 153.3(6)
W17 O17B W18 146.6(7)
W17 O17D W29 147.3(6)
W18 O18B W19 159.9(7)
W18 O18D W29 154.3(6)
W19 O19B W20 148.2(7)
W19 O19D W30 145.9(6)
W20 O20B W11 158.6(6)
W20 O20D W30 156.2(7)
W22 O21E W21 162.9(7)
W22 O21E Na1 94.2(5)
W21 O21E Na1 95.1(5)
W22 O22E W23 162.7(7)
W22 O22E Na1 95.3(5)
W23 O22E Na1 93.7(5)
W23 O23E W24 163.6(7)
W23 O23E Na1 93.6(5)
W24 O23E Na1 93.9(5)
W24 O24E W25 159.8(7)
W24 O24E Na1 96.2(5)
W25 O24E Na1 95.1(5)
W25 O25E W21 161.7(7)
W25 O25E Na1 93.7(5)
W21 O25E Na1 94.7(5)
W27 O26E W26 161.4(7)
W28 O27E W27 159.4(7)
W28 O27E Na2 95.9(6)
W27 O27E Na2 94.3(5)
W29 O28E W28 162.0(7)
W30 O29E W29 162.2(7)
W30 O29E Na2 94.6(5)
W29 O29E Na2 94.1(5)
W30 O30E W26 162.6(6)

loop_
_geom_bond_atom_site_label_1
_geom_bond_atom_site_label_2
_geom_bond_distance
W1 O1A 1.713(12)
W1 O10B 1.803(12)
W1 O1D 1.891(12)
W1 O1C 1.944(13)
W1 O1B 2.089(12)
W1 O2P1 2.231(11)
W2 O2A 1.727(12)
W2 O1B 1.800(11)
W2 O2D 1.878(12)
W2 O2C 1.906(12)
W2 O2B 2.057(11)
W2 O3P1 2.261(11)
W3 O3A 1.714(11)
W3 O2B 1.804(11)
W3 O3D 1.874(12)
W3 O3C 1.949(12)
W3 O3B 2.043(11)
W3 O2P2 2.263(10)
W4 O4A 1.719(12)
W4 O3B 1.852(12)
W4 O4D 1.886(12)
W4 O4C 1.920(12)
W4 O4B 2.044(10)
W4 O3P2 2.281(11)
W5 O5A 1.727(12)
W5 O4B 1.812(11)
W5 O5D 1.867(12)
W5 O5C 1.951(11)
W5 O5B 2.052(12)
W5 O2P3 2.221(11)
W6 O6A 1.711(13)
W6 O5B 1.837(12)
W6 O6D 1.881(11)
W6 O6C 1.925(11)
W6 O6B 2.045(12)
W6 O3P3 2.301(11)
W7 O7A 1.715(13)
W7 O6B 1.805(12)
W7 O7D 1.876(11)
W7 O7C 1.937(11)
W7 O7B 2.066(11)
W7 O2P4 2.264(11)
W8 O8A 1.709(14)
W8 O7B 1.817(11)
W8 O8C 1.901(11)
W8 O8D 1.933(12)
W8 O8B 2.060(11)
W8 O3P4 2.307(12)
W9 O9A 1.716(13)
W9 O8B 1.799(11)
W9 O9D 1.872(11)
W9 O9C 1.918(11)
W9 O9B 2.085(12)
W9 O2P5 2.260(12)
W10 O10A 1.725(12)
W10 O9B 1.819(12)
W10 O10D 1.875(11)
W10 O10C 1.929(12)
W10 O10B 2.058(12)
W10 O3P5 2.291(11)
W11 O11A 1.701(12)
W11 O11B 1.825(11)
W11 O11D 1.897(11)
W11 O1C 1.929(12)
W11 O20B 2.066(11)
W11 O2P1 2.291(11)
W12 O12A 1.709(12)
W12 O12B 1.820(11)
W12 O12D 1.891(11)
W12 O2C 1.935(11)
W12 O11B 2.071(11)
W12 O3P1 2.266(12)
W13 O13A 1.710(13)
W13 O13B 1.826(11)
W13 O3C 1.896(11)
W13 O13D 1.902(10)
W13 O12B 2.010(11)
W13 O2P2 2.288(11)
W14 O14A 1.701(12)
W14 O14B 1.799(11)
W14 O14D 1.890(11)
W14 O4C 1.923(11)
W14 O13B 2.064(11)
W14 O3P2 2.264(11)
W15 O15A 1.732(11)
W15 O15B 1.829(11)
W15 O15D 1.898(11)
W15 O5C 1.902(11)
W15 O14B 2.051(11)
W15 O2P3 2.291(11)
W16 O16A 1.704(11)
W16 O16B 1.797(12)
W16 O16D 1.887(11)
W16 O6C 1.930(12)
W16 O15B 2.070(11)
W16 O3P3 2.235(10)
W17 O17A 1.730(12)
W17 O17B 1.831(11)
W17 O17D 1.883(12)
W17 O7C 1.941(12)
W17 O16B 2.050(11)
W17 O2P4 2.254(10)
W18 O18A 1.710(11)
W18 O18B 1.813(11)
W18 O18D 1.864(12)
W18 O8C 1.933(12)
W18 O17B 2.088(11)
W18 O3P4 2.216(10)
W19 O19A 1.719(12)
W19 O19B 1.806(11)
W19 O19D 1.892(12)
W19 O9C 1.916(12)
W19 O18B 2.044(11)
W19 O2P5 2.284(11)
W20 O20A 1.736(12)
W20 O20B 1.808(11)
W20 O20D 1.869(11)
W20 O10C 1.926(12)
W20 O19B 2.092(12)
W20 O3P5 2.249(11)
W21 O21A 1.719(12)
W21 O21E 1.904(11)
W21 O1D 1.908(12)
W21 O25E 1.913(12)
W21 O2D 1.939(12)
W21 O1P1 2.199(11)
W21 Na1 3.700(14)
W22 O22A 1.704(12)
W22 O21E 1.870(11)
W22 O22E 1.874(12)
W22 O3D 1.919(12)
W22 O4D 1.929(11)
W22 O1P2 2.208(11)
W22 Na1 3.656(15)
W23 O23A 1.691(13)
W23 O23E 1.860(12)
W23 O22E 1.903(12)
W23 O6D 1.922(11)
W23 O5D 1.952(12)
W23 O1P3 2.202(11)
W23 Na1 3.632(15)
W24 O24A 1.704(14)
W24 O24E 1.882(12)
W24 O8D 1.887(12)
W24 O23E 1.909(12)
W24 O7D 1.927(11)
W24 O1P4 2.194(11)
W24 Na1 3.669(16)
W25 O25A 1.711(13)
W25 O25E 1.875(12)
W25 O24E 1.901(12)
W25 O9D 1.925(11)
W25 O10D 1.945(11)
W25 O1P5 2.181(12)
W25 Na1 3.650(14)
W26 O26A 1.719(12)
W26 O26E 1.905(11)
W26 O30E 1.907(11)
W26 O11D 1.921(11)
W26 O12D 1.932(11)
W26 O4P1 2.200(11)
W26 Na2 3.704(18)
W27 O27A 1.705(12)
W27 O26E 1.867(11)
W27 O13D 1.903(11)
W27 O14D 1.904(11)
W27 O27E 1.916(11)
W27 O4P2 2.213(11)
W27 Na2 3.691(17)
W28 O28A 1.727(12)
W28 O27E 1.864(11)
W28 O15D 1.882(11)
W28 O16D 1.937(11)
W28 O28E 1.939(11)
W28 O4P3 2.208(11)
W28 Na2 3.702(16)
W29 O29A 1.718(11)
W29 O28E 1.852(12)
W29 O17D 1.911(11)
W29 O29E 1.924(11)
W29 O18D 1.945(11)
W29 O4P4 2.206(12)
W29 Na2 3.693(18)
W30 O30A 1.708(12)
W30 O29E 1.864(11)
W30 O30E 1.865(11)
W30 O19D 1.919(12)
W30 O20D 1.927(11)
W30 O4P5 2.205(11)
W30 Na2 3.673(16)
P1 O1P1 1.504(12)
P1 O4P1 1.509(11)
P1 O3P1 1.549(12)
P1 O2P1 1.566(11)
P2 O4P2 1.503(11)
P2 O1P2 1.524(12)
P2 O3P2 1.558(11)
P2 O2P2 1.559(11)
P3 O1P3 1.507(11)
P3 O4P3 1.516(12)
P3 O3P3 1.553(11)
P3 O2P3 1.564(11)
P4 O4P4 1.517(13)
P4 O1P4 1.519(11)
P4 O2P4 1.553(11)
P4 O3P4 1.560(11)
P5 O4P5 1.511(12)
P5 O2P5 1.540(12)
P5 O1P5 1.541(12)
P5 O3P5 1.554(11)
Na1 O2NA 0.68(3)
Na1 O1NA 2.35(3)
Na1 O1P2 2.613(19)
Na1 O1P5 2.617(19)
Na1 O1P3 2.635(18)
Na1 O1P4 2.664(19)
Na1 O1P1 2.693(19)
Na1 O24E 2.95(2)
Na1 O22E 2.973(19)
Na1 O23E 3.01(2)
Na1 O21E 3.007(18)
Na1 O25E 3.012(18)
Na2 O1NA 0.71(3)
Na2 O2NA 2.38(4)
Na2 O4P5 2.613(18)
Na2 O4P4 2.63(2)
Na2 O4P2 2.630(19)
Na2 O4P3 2.633(19)
Na2 O4P1 2.69(2)
Na2 O27E 3.01(2)
Na2 O29E 3.02(2)
O1NA O2NA 1.67(4)
O1NA O4P2 2.64(3)
O1NA O4P5 2.64(3)
O1NA O4P3 2.68(3)
O1NA O4P4 2.68(3)
O1NA O4P1 2.69(3)
O2NA O1P2 2.61(3)
O2NA O1P5 2.63(3)
O2NA O1P3 2.66(3)
O2NA O1P1 2.68(3)
O2NA O1P4 2.69(3)
